data_2238214
loop_
_publ_author_name
'Al-Suwaidan, Ibrahim A.'
'Abdel-Aziz, Alaa A.-M.'
'El-Azab, Adel S.'
'Chidan Kumar, C. S.'
'Fun, Hoong-Kun'

_publ_section_title
;
 Methyl
 3-[(6-nitro-4-oxo-3-phenyl-3,4-dihydroquinazolin-2-yl)sulfanyl]propanoate
;
_journal_coeditor_code LH5622
_journal_issue 7
_journal_name_full 'Acta Crystallographica Section E'
_journal_page_first o1111
_journal_paper_doi 10.1107/S1600536813016127
_journal_volume 69
_journal_year 2013
_chemical_formula_iupac 'C18 H15 N3 O5 S'
_chemical_formula_moiety 'C18 H15 N3 O5 S'
_chemical_formula_sum 'C18 H15 N3 O5 S'
_chemical_formula_weight 385.39
_chemical_melting_point 480
_chemical_name_systematic
;
Methyl
3-[(6-nitro-4-oxo-3-phenyl-3,4-dihydroquinazolin-2-yl)sulfanyl]propanoate
;
_space_group_IT_number 14
_symmetry_cell_setting monoclinic
_symmetry_space_group_name_Hall '-P 2yn'
_symmetry_space_group_name_H-M 'P 1 21/n 1'
_atom_sites_solution_hydrogens geom
_atom_sites_solution_primary direct
_atom_sites_solution_secondary difmap
_audit_creation_method SHELXL-97
_cell_angle_alpha 90.00
_cell_angle_beta 94.645(4)
_cell_angle_gamma 90.00
_cell_formula_units_Z 4
_cell_length_a 4.9146(3)
_cell_length_b 26.5065(18)
_cell_length_c 14.0900(9)
_cell_measurement_reflns_used 1209
_cell_measurement_temperature 296(2)
_cell_measurement_theta_max 67.45
_cell_measurement_theta_min 3.33
_cell_volume 1829.5(2)
_computing_cell_refinement 'SAINT (Bruker, 2009)'
_computing_data_collection 'APEX2 (Bruker, 2009)'
_computing_data_reduction 'SAINT (Bruker, 2009)'
_computing_molecular_graphics 'SHELXTL (Sheldrick, 2008)'
_computing_publication_material
;
SHELXTL (Sheldrick, 2008) and PLATON (Spek, 2009)
;
_computing_structure_refinement 'SHELXTL (Sheldrick, 2008)'
_computing_structure_solution 'SHELXTL (Sheldrick, 2008)'
_diffrn_ambient_temperature 296(2)
_diffrn_measured_fraction_theta_full 0.983
_diffrn_measured_fraction_theta_max 0.983
_diffrn_measurement_device_type
;
Bruker SMART APEXII CCD area-detector
;
_diffrn_measurement_method '\f and \w scans'
_diffrn_radiation_monochromator graphite
_diffrn_radiation_source 'fine-focus sealed tube'
_diffrn_radiation_type CuK\a
_diffrn_radiation_wavelength 1.54178
_diffrn_reflns_av_R_equivalents 0.0590
_diffrn_reflns_av_sigmaI/netI 0.0595
_diffrn_reflns_limit_h_max 4
_diffrn_reflns_limit_h_min -5
_diffrn_reflns_limit_k_max 31
_diffrn_reflns_limit_k_min -31
_diffrn_reflns_limit_l_max 17
_diffrn_reflns_limit_l_min -17
_diffrn_reflns_number 12669
_diffrn_reflns_theta_full 69.82
_diffrn_reflns_theta_max 69.82
_diffrn_reflns_theta_min 3.33
_diffrn_standards_number 0
_exptl_absorpt_coefficient_mu 1.888
_exptl_absorpt_correction_T_max 0.7914
_exptl_absorpt_correction_T_min 0.5833
_exptl_absorpt_correction_type multi-scan
_exptl_absorpt_process_details '(<i>SADABS</i>; Bruker, 2009)'
_exptl_crystal_colour colourless
_exptl_crystal_density_diffrn 1.399
_exptl_crystal_density_method 'not measured'
_exptl_crystal_description block
_exptl_crystal_F_000 800
_exptl_crystal_size_max 0.32
_exptl_crystal_size_mid 0.26
_exptl_crystal_size_min 0.13
_refine_diff_density_max 0.238
_refine_diff_density_min -0.155
_refine_ls_extinction_coef 0.0030(5)
_refine_ls_extinction_expression Fc^*^=kFc[1+0.001xFc^2^\l^3^/sin(2\q)]^-1/4^
_refine_ls_extinction_method 'SHELXTL (Sheldrick, 2008)'
_refine_ls_goodness_of_fit_ref 1.030
_refine_ls_hydrogen_treatment constr
_refine_ls_matrix_type full
_refine_ls_number_parameters 273
_refine_ls_number_reflns 3382
_refine_ls_number_restraints 9
_refine_ls_restrained_S_all 1.029
_refine_ls_R_factor_all 0.1142
_refine_ls_R_factor_gt 0.0638
_refine_ls_shift/su_max 0.000
_refine_ls_shift/su_mean 0.000
_refine_ls_structure_factor_coef Fsqd
_refine_ls_weighting_details 'calc w=1/[\s^2^(Fo^2^)+(0.0825P)^2^+0.1932P] where P=(Fo^2^+2Fc^2^)/3'
_refine_ls_weighting_scheme calc
_refine_ls_wR_factor_gt 0.1608
_refine_ls_wR_factor_ref 0.1910
_reflns_number_gt 1861
_reflns_number_total 3382
_reflns_threshold_expression I>2\s(I)
_cod_data_source_file lh5622.cif
_cod_data_source_block I
_cod_original_sg_symbol_H-M 'P 21/n'
_cod_database_code 2238214
_cod_database_fobs_code 2238214

loop_
_symmetry_equiv_pos_as_xyz
'x, y, z'
'-x+1/2, y+1/2, -z+1/2'
'-x, -y, -z'
'x-1/2, -y-1/2, z-1/2'

loop_
_atom_site_type_symbol
_atom_site_label
_atom_site_fract_x
_atom_site_fract_y
_atom_site_fract_z
_atom_site_U_iso_or_equiv
_atom_site_adp_type
_atom_site_calc_flag
_atom_site_refinement_flags
_atom_site_occupancy
_atom_site_symmetry_multiplicity
_atom_site_disorder_assembly
_atom_site_disorder_group
S S1 0.3830(2) 0.12146(4) 0.63782(7) 0.0880(4) Uani d . 1 1 . .
O O2 0.8688(6) 0.19581(12) 0.38141(18) 0.0982(9) Uani d . 1 1 . .
O O3 1.5168(8) 0.33688(17) 0.4490(3) 0.1442(16) Uani d . 1 1 . .
O O4 1.6007(9) 0.36422(17) 0.5910(3) 0.1520(16) Uani d . 1 1 . .
N N1 0.7309(6) 0.19860(13) 0.6615(2) 0.0790(9) Uani d . 1 1 . .
N N2 0.6827(6) 0.16072(12) 0.50857(19) 0.0741(8) Uani d . 1 1 . .
N N3 1.4799(8) 0.33704(17) 0.5326(4) 0.1094(13) Uani d . 1 1 . .
C C1 0.6245(7) 0.16499(15) 0.6034(2) 0.0738(9) Uani d . 1 1 . .
C C2 0.8395(7) 0.19721(16) 0.4673(3) 0.0786(10) Uani d . 1 1 . .
C C3 0.9676(7) 0.23374(15) 0.5321(2) 0.0760(10) Uani d . 1 1 . .
C C4 1.1534(8) 0.26847(16) 0.5010(3) 0.0849(11) Uani d . 1 1 . .
H H4A 1.1912 0.2694 0.4374 0.102 Uiso calc R 1 1 . .
C C5 1.2796(8) 0.30119(17) 0.5656(3) 0.0884(11) Uani d . 1 1 . .
C C6 1.2314(9) 0.30066(18) 0.6598(3) 0.0984(13) Uani d . 1 1 . .
H H6A 1.3229 0.3229 0.7023 0.118 Uiso calc R 1 1 . .
C C7 1.0479(9) 0.26718(17) 0.6906(3) 0.0927(12) Uani d . 1 1 . .
H H7A 1.0117 0.2671 0.7544 0.111 Uiso calc R 1 1 . .
C C8 0.9117(7) 0.23265(15) 0.6269(3) 0.0787(10) Uani d . 1 1 . .
C C9 0.5906(7) 0.11756(17) 0.4514(2) 0.0783(10) Uani d . 1 1 . .
C C10 0.3811(8) 0.1233(2) 0.3819(3) 0.0991(14) Uani d . 1 1 . .
H H10A 0.2985 0.1545 0.3706 0.119 Uiso calc R 1 1 . .
C C11 0.2955(11) 0.0814(3) 0.3288(4) 0.1243(19) Uani d . 1 1 . .
H H11A 0.1516 0.0844 0.2820 0.149 Uiso calc R 1 1 . .
C C12 0.4181(12) 0.0363(3) 0.3440(4) 0.1245(19) Uani d . 1 1 . .
H H12A 0.3567 0.0084 0.3085 0.149 Uiso calc R 1 1 . .
C C13 0.6334(11) 0.0314(2) 0.4119(4) 0.1198(17) Uani d . 1 1 . .
H H13A 0.7208 0.0004 0.4212 0.144 Uiso calc R 1 1 . .
C C14 0.7186(9) 0.07209(18) 0.4656(3) 0.1008(14) Uani d . 1 1 . .
H H14A 0.8636 0.0689 0.5118 0.121 Uiso calc R 1 1 . .
C C15 0.3526(9) 0.14022(17) 0.7595(2) 0.0889(12) Uani d . 1 1 B .
H H15A 0.4555 0.1710 0.7724 0.107 Uiso calc R 1 1 . .
H H15B 0.1625 0.1473 0.7682 0.107 Uiso calc R 1 1 . .
C C16 0.4560(8) 0.09993(17) 0.8302(3) 0.0871(11) Uani d . 1 1 . .
H H16A 0.6427 0.0916 0.8188 0.105 Uiso calc R 1 1 A 1
H H16B 0.4572 0.1136 0.8941 0.105 Uiso calc R 1 1 A 1
C C17 0.2895(9) 0.05291(19) 0.8246(3) 0.0925(13) Uani d PD 0.811(17) 1 B 1
O O1 0.085(3) 0.0464(8) 0.7732(11) 0.107(4) Uani d PD 0.811(17) 1 B 1
O O5 0.4116(19) 0.0176(3) 0.8814(6) 0.118(3) Uani d PD 0.811(17) 1 B 1
C C18 0.264(3) -0.0316(3) 0.8826(7) 0.157(4) Uani d PDU 0.811(17) 1 B 1
H H18A 0.3690 -0.0551 0.9223 0.235 Uiso calc PR 0.811(17) 1 B 1
H H18B 0.2381 -0.0447 0.8190 0.235 Uiso calc PR 0.811(17) 1 B 1
H H18C 0.0892 -0.0266 0.9072 0.235 Uiso calc PR 0.811(17) 1 B 1
C C17A 0.2895(9) 0.05291(19) 0.8246(3) 0.0925(13) Uani d PD 0.189(17) 1 B 2
O O1A 0.120(14) 0.048(4) 0.759(5) 0.115(18) Uani d PD 0.189(17) 1 B 2
O O5A 0.293(6) 0.0223(10) 0.9005(15) 0.089(7) Uani d PD 0.189(17) 1 B 2
C C18A 0.134(10) -0.0214(14) 0.934(3) 0.156(7) Uani d PDU 0.189(17) 1 B 2
H H18D 0.2131 -0.0324 0.9952 0.234 Uiso calc PR 0.189(17) 1 B 2
H H18E 0.1376 -0.0486 0.8893 0.234 Uiso calc PR 0.189(17) 1 B 2
H H18F -0.0517 -0.0112 0.9396 0.234 Uiso calc PR 0.189(17) 1 B 2

loop_
_atom_site_aniso_label
_atom_site_aniso_U_11
_atom_site_aniso_U_22
_atom_site_aniso_U_33
_atom_site_aniso_U_12
_atom_site_aniso_U_13
_atom_site_aniso_U_23
S1 0.0921(7) 0.0934(8) 0.0790(6) -0.0061(5) 0.0095(4) -0.0080(6)
O2 0.119(2) 0.109(3) 0.0674(15) 0.0031(17) 0.0072(13) -0.0014(16)
O3 0.148(3) 0.169(4) 0.119(3) -0.039(3) 0.023(2) 0.034(3)
O4 0.163(4) 0.138(4) 0.153(3) -0.056(3) -0.003(3) 0.003(3)
N1 0.092(2) 0.077(2) 0.0678(17) 0.0000(16) 0.0039(14) -0.0049(17)
N2 0.0814(19) 0.078(2) 0.0622(16) 0.0074(15) 0.0006(13) -0.0056(16)
N3 0.103(3) 0.103(3) 0.120(3) -0.006(2) -0.004(2) 0.024(3)
C1 0.080(2) 0.073(3) 0.068(2) 0.0073(17) 0.0035(15) 0.001(2)
C2 0.086(2) 0.083(3) 0.066(2) 0.012(2) -0.0007(17) 0.001(2)
C3 0.088(2) 0.071(3) 0.068(2) 0.0111(19) 0.0005(16) 0.0045(19)
C4 0.090(3) 0.085(3) 0.079(2) 0.010(2) 0.0033(19) 0.013(2)
C5 0.092(3) 0.080(3) 0.092(3) 0.002(2) -0.002(2) 0.012(2)
C6 0.117(3) 0.089(3) 0.088(3) -0.016(3) -0.006(2) 0.001(3)
C7 0.116(3) 0.091(3) 0.071(2) -0.007(2) 0.003(2) -0.004(2)
C8 0.090(2) 0.072(3) 0.073(2) 0.0019(19) 0.0002(17) 0.001(2)
C9 0.082(2) 0.086(3) 0.067(2) 0.004(2) 0.0031(16) -0.007(2)
C10 0.095(3) 0.115(4) 0.085(3) 0.009(2) -0.010(2) -0.016(3)
C11 0.111(4) 0.161(6) 0.098(3) -0.008(4) -0.015(3) -0.030(4)
C12 0.129(4) 0.137(6) 0.108(4) -0.031(4) 0.012(3) -0.049(4)
C13 0.136(4) 0.095(4) 0.130(4) 0.000(3) 0.016(3) -0.038(3)
C14 0.104(3) 0.095(4) 0.100(3) 0.006(3) -0.008(2) -0.026(3)
C15 0.100(3) 0.093(3) 0.076(2) 0.003(2) 0.0171(19) -0.008(2)
C16 0.082(2) 0.094(3) 0.085(2) -0.001(2) 0.0058(19) -0.007(2)
C17 0.092(3) 0.102(4) 0.083(3) -0.011(2) 0.005(2) -0.009(3)
O1 0.089(5) 0.119(7) 0.110(6) -0.015(5) -0.006(6) -0.006(5)
O5 0.132(6) 0.111(4) 0.109(4) -0.017(4) -0.014(4) 0.020(3)
C18 0.229(11) 0.110(6) 0.130(7) -0.069(7) 0.011(6) 0.006(5)
C17A 0.092(3) 0.102(4) 0.083(3) -0.011(2) 0.005(2) -0.009(3)
O1A 0.10(3) 0.14(3) 0.10(2) -0.05(2) 0.028(16) -0.02(2)
O5A 0.083(15) 0.101(15) 0.082(12) -0.005(11) -0.005(9) 0.027(10)
C18A 0.226(15) 0.103(11) 0.137(12) -0.061(11) 0.004(11) -0.006(11)

loop_
_atom_type_symbol
_atom_type_description
_atom_type_scat_dispersion_real
_atom_type_scat_dispersion_imag
_atom_type_scat_source
C C 0.0181 0.0091 'International Tables Vol C Tables 4.2.6.8 and 6.1.1.4'
H H 0.0000 0.0000 'International Tables Vol C Tables 4.2.6.8 and 6.1.1.4'
N N 0.0311 0.0180 'International Tables Vol C Tables 4.2.6.8 and 6.1.1.4'
O O 0.0492 0.0322 'International Tables Vol C Tables 4.2.6.8 and 6.1.1.4'
S S 0.3331 0.5567 'International Tables Vol C Tables 4.2.6.8 and 6.1.1.4'

loop_
_geom_angle_atom_site_label_1
_geom_angle_atom_site_label_2
_geom_angle_atom_site_label_3
_geom_angle
C1 S1 C15 101.0(2)
C1 N1 C8 117.8(3)
C2 N2 C1 120.5(3)
C2 N2 C9 118.3(3)
C1 N2 C9 121.2(3)
O3 N3 O4 124.1(5)
O3 N3 C5 117.6(5)
O4 N3 C5 118.3(5)
N1 C1 N2 124.0(4)
N1 C1 S1 121.9(3)
N2 C1 S1 114.1(3)
O2 C2 N2 120.1(4)
O2 C2 C3 124.3(4)
N2 C2 C3 115.5(3)
C8 C3 C4 120.3(4)
C8 C3 C2 119.1(4)
C4 C3 C2 120.6(3)
C5 C4 C3 118.9(4)
C5 C4 H4A 120.6
C3 C4 H4A 120.6
C6 C5 C4 122.3(4)
C6 C5 N3 119.1(4)
C4 C5 N3 118.6(4)
C7 C6 C5 119.2(4)
C7 C6 H6A 120.4
C5 C6 H6A 120.4
C6 C7 C8 120.8(4)
C6 C7 H7A 119.6
C8 C7 H7A 119.6
N1 C8 C3 122.4(3)
N1 C8 C7 119.0(3)
C3 C8 C7 118.6(4)
C14 C9 C10 120.8(4)
C14 C9 N2 119.7(3)
C10 C9 N2 119.5(4)
C9 C10 C11 118.4(5)
C9 C10 H10A 120.8
C11 C10 H10A 120.8
C12 C11 C10 120.8(5)
C12 C11 H11A 119.6
C10 C11 H11A 119.6
C11 C12 C13 120.3(5)
C11 C12 H12A 119.9
C13 C12 H12A 119.9
C14 C13 C12 119.7(5)
C14 C13 H13A 120.1
C12 C13 H13A 120.1
C13 C14 C9 120.0(4)
C13 C14 H14A 120.0
C9 C14 H14A 120.0
C16 C15 S1 112.3(3)
C16 C15 H15A 109.1
S1 C15 H15A 109.1
C16 C15 H15B 109.1
S1 C15 H15B 109.1
H15A C15 H15B 107.9
C17 C16 C15 113.6(4)
C17 C16 H16A 108.8
C15 C16 H16A 108.8
C17 C16 H16B 108.8
C15 C16 H16B 108.8
H16A C16 H16B 107.7
O1 C17 O5 124.8(11)
O1 C17 C16 125.5(11)
O5 C17 C16 109.6(5)
C17 O5 C18 114.9(7)
O5 C18 H18A 109.5
O5 C18 H18B 109.5
H18A C18 H18B 109.5
O5 C18 H18C 109.5
H18A C18 H18C 109.5
H18B C18 H18C 109.5
O5A C18A H18D 109.5
O5A C18A H18E 109.5
H18D C18A H18E 109.5
O5A C18A H18F 109.5
H18D C18A H18F 109.5
H18E C18A H18F 109.5

loop_
_geom_bond_atom_site_label_1
_geom_bond_atom_site_label_2
_geom_bond_distance
S1 C1 1.752(4)
S1 C15 1.803(4)
O2 C2 1.231(4)
O3 N3 1.207(5)
O4 N3 1.212(5)
N1 C1 1.291(4)
N1 C8 1.382(5)
N2 C2 1.393(5)
N2 C1 1.394(4)
N2 C9 1.451(5)
N3 C5 1.470(6)
C2 C3 1.440(5)
C3 C8 1.386(5)
C3 C4 1.393(5)
C4 C5 1.369(5)
C4 H4A 0.9300
C5 C6 1.367(6)
C6 C7 1.361(6)
C6 H6A 0.9300
C7 C8 1.412(5)
C7 H7A 0.9300
C9 C14 1.367(6)
C9 C10 1.371(5)
C10 C11 1.385(7)
C10 H10A 0.9300
C11 C12 1.348(7)
C11 H11A 0.9300
C12 C13 1.374(7)
C12 H12A 0.9300
C13 C14 1.364(6)
C13 H13A 0.9300
C14 H14A 0.9300
C15 C16 1.519(5)
C15 H15A 0.9700
C15 H15B 0.9700
C16 C17 1.489(6)
C16 H16A 0.9700
C16 H16B 0.9700
C17 O1 1.204(7)
C17 O5 1.342(6)
O5 C18 1.494(8)
C18 H18A 0.9600
C18 H18B 0.9600
C18 H18C 0.9600
O5A C18A 1.496(9)
C18A H18D 0.9600
C18A H18E 0.9600
C18A H18F 0.9600

loop_
_geom_hbond_atom_site_label_D
_geom_hbond_atom_site_label_H
_geom_hbond_atom_site_label_A
_geom_hbond_site_symmetry_A
_geom_hbond_distance_DH
_geom_hbond_distance_HA
_geom_hbond_distance_DA
_geom_hbond_angle_DHA
_geom_hbond_publ_flag
C6 H6A O2 4_666 0.93 2.56 3.142(5) 120.7 yes
C10 H10A O2 1_455 0.9300 2.3900 3.167(5) 140.00 yes

loop_
_geom_torsion_atom_site_label_1
_geom_torsion_atom_site_label_2
_geom_torsion_atom_site_label_3
_geom_torsion_atom_site_label_4
_geom_torsion
C8 N1 C1 N2 0.6(5)
C8 N1 C1 S1 -177.5(3)
C2 N2 C1 N1 -7.6(5)
C9 N2 C1 N1 170.2(3)
C2 N2 C1 S1 170.6(3)
C9 N2 C1 S1 -11.6(4)
C15 S1 C1 N1 0.6(4)
C15 S1 C1 N2 -177.6(3)
C1 N2 C2 O2 -173.2(3)
C9 N2 C2 O2 9.0(5)
C1 N2 C2 C3 9.3(5)
C9 N2 C2 C3 -168.6(3)
O2 C2 C3 C8 177.8(4)
N2 C2 C3 C8 -4.8(5)
O2 C2 C3 C4 -4.7(6)
N2 C2 C3 C4 172.7(3)
C8 C3 C4 C5 0.2(6)
C2 C3 C4 C5 -177.3(3)
C3 C4 C5 C6 0.6(6)
C3 C4 C5 N3 178.7(3)
O3 N3 C5 C6 -179.5(5)
O4 N3 C5 C6 1.7(7)
O3 N3 C5 C4 2.3(6)
O4 N3 C5 C4 -176.5(4)
C4 C5 C6 C7 -1.3(7)
N3 C5 C6 C7 -179.4(4)
C5 C6 C7 C8 1.2(7)
C1 N1 C8 C3 4.1(6)
C1 N1 C8 C7 -174.9(3)
C4 C3 C8 N1 -179.4(3)
C2 C3 C8 N1 -1.9(6)
C4 C3 C8 C7 -0.3(6)
C2 C3 C8 C7 177.2(3)
C6 C7 C8 N1 178.7(4)
C6 C7 C8 C3 -0.4(6)
C2 N2 C9 C14 103.2(4)
C1 N2 C9 C14 -74.6(5)
C2 N2 C9 C10 -74.9(5)
C1 N2 C9 C10 107.2(4)
C14 C9 C10 C11 2.4(7)
N2 C9 C10 C11 -179.5(4)
C9 C10 C11 C12 -1.0(8)
C10 C11 C12 C13 -1.0(9)
C11 C12 C13 C14 1.7(8)
C12 C13 C14 C9 -0.3(8)
C10 C9 C14 C13 -1.7(7)
N2 C9 C14 C13 -179.8(4)
C1 S1 C15 C16 -114.3(3)
S1 C15 C16 C17 -65.9(4)
C15 C16 C17 O1 -3.1(14)
C15 C16 C17 O5 173.2(6)
O1 C17 O5 C18 -3.9(15)
C16 C17 O5 C18 179.8(6)
